data_4331156
loop_
_publ_author_name
'David de Bellefeuille'
'Mohammad S. Askari'
'Benedikt Lassalle-Kaiser'
'Yves Journaux'
'Ally Aukauloo'
'Maylis Orio'
'Fabrice Thomas'
'Xavier Ottenwaelder'

_publ_contact_author_address
;
Concordia University
Department of Chemistry and Biochemistry
7141 Sherbrooke Street West
Montr\'eal, Qu\'ebec
Canada H4B 1R6
;
_publ_contact_author_email dr.x@concordia.ca
_publ_contact_author_fax '+1 514 848 2868'
_publ_contact_author_name 'Ottenwaelder, Xavier'
_publ_contact_author_phone '+1 514 848 2424 ext 8934'
_publ_section_title
;
 Reversible Double Oxidation and Protonation of the Non-Innocent Bridge in
 a Nickel(II) Salophen Complex
;
_journal_name_full 'Inorganic Chemistry'
_journal_page_first 12796
_journal_page_last 12804
_journal_paper_doi 10.1021/ic301684h
_journal_volume 51
_journal_year 2012
_chemical_formula_moiety 'C40 H56 N4 Ni O2'
_chemical_formula_sum 'C40 H56 N4 Ni O2'
_chemical_formula_weight 683.60
_space_group_IT_number 15
_symmetry_cell_setting monoclinic
_symmetry_space_group_name_Hall '-C 2yc'
_symmetry_space_group_name_H-M 'C 1 2/c 1'
_atom_sites_solution_hydrogens geom
_atom_sites_solution_primary direct
_atom_sites_solution_secondary difmap
_audit_creation_method SHELXL-97
_cell_angle_alpha 90.00
_cell_angle_beta 101.883(2)
_cell_angle_gamma 90.00
_cell_formula_units_Z 4
_cell_length_a 23.9521(7)
_cell_length_b 15.1711(4)
_cell_length_c 10.3912(3)
_cell_measurement_reflns_used 6275
_cell_measurement_temperature 110(2)
_cell_measurement_theta_max 67.11
_cell_measurement_theta_min 3.47
_cell_volume 3695.03(18)
_computing_cell_refinement 'Bruker SAINT'
_computing_data_collection 'Bruker APEX2'
_computing_data_reduction 'Bruker SAINT'
_computing_molecular_graphics 'Bruker SHELXTL'
_computing_publication_material 'Bruker SHELXTL'
_computing_structure_refinement 'SHELXL-97 (Sheldrick, 2008)'
_computing_structure_solution 'SHELXS-97 (Sheldrick, 2008)'
_diffrn_ambient_temperature 110(2)
_diffrn_measured_fraction_theta_full 0.987
_diffrn_measured_fraction_theta_max 0.987
_diffrn_measurement_device_type 'Bruker APEX-II CCD'
_diffrn_measurement_method '\f and \w scans'
_diffrn_radiation_monochromator graphite
_diffrn_radiation_source 'fine-focus sealed tube'
_diffrn_radiation_type CuK\a
_diffrn_radiation_wavelength 1.54178
_diffrn_reflns_av_R_equivalents 0.0609
_diffrn_reflns_av_sigmaI/netI 0.0460
_diffrn_reflns_limit_h_max 28
_diffrn_reflns_limit_h_min -28
_diffrn_reflns_limit_k_max 17
_diffrn_reflns_limit_k_min -18
_diffrn_reflns_limit_l_max 12
_diffrn_reflns_limit_l_min -12
_diffrn_reflns_number 16344
_diffrn_reflns_theta_full 68.04
_diffrn_reflns_theta_max 68.04
_diffrn_reflns_theta_min 3.47
_exptl_absorpt_coefficient_mu 1.049
_exptl_absorpt_correction_T_max 0.9682
_exptl_absorpt_correction_T_min 0.5931
_exptl_absorpt_correction_type multi-scan
_exptl_absorpt_process_details 'SADABS V2008/1 (Bruker AXS)'
_exptl_crystal_colour orange
_exptl_crystal_density_diffrn 1.229
_exptl_crystal_description needle
_exptl_crystal_F_000 1472
_exptl_crystal_size_max 0.56
_exptl_crystal_size_mid 0.05
_exptl_crystal_size_min 0.03
_refine_diff_density_max 0.535
_refine_diff_density_min -0.457
_refine_diff_density_rms 0.069
_refine_ls_extinction_method none
_refine_ls_goodness_of_fit_ref 1.048
_refine_ls_hydrogen_treatment constr
_refine_ls_matrix_type full
_refine_ls_number_parameters 221
_refine_ls_number_reflns 3334
_refine_ls_number_restraints 0
_refine_ls_restrained_S_all 1.048
_refine_ls_R_factor_all 0.0682
_refine_ls_R_factor_gt 0.0414
_refine_ls_shift/su_max 0.000
_refine_ls_shift/su_mean 0.000
_refine_ls_structure_factor_coef Fsqd
_refine_ls_weighting_details 'calc w=1/[\s^2^(Fo^2^)+(0.0539P)^2^+2.8636P] where P=(Fo^2^+2Fc^2^)/3'
_refine_ls_weighting_scheme calc
_refine_ls_wR_factor_gt 0.0976
_refine_ls_wR_factor_ref 0.1111
_reflns_number_gt 2528
_reflns_number_total 3334
_reflns_threshold_expression >2sigma(I)
_cod_data_source_file ic301684h_si_002_2.cif
_cod_data_source_block cu_david1_0m
_cod_database_code 4331156

loop_
_symmetry_equiv_pos_as_xyz
'x, y, z'
'-x, y, -z+1/2'
'x+1/2, y+1/2, z'
'-x+1/2, y+1/2, -z+1/2'
'-x, -y, -z'
'x, -y, z-1/2'
'-x+1/2, -y+1/2, -z'
'x+1/2, -y+1/2, z-1/2'

loop_
_atom_site_label
_atom_site_type_symbol
_atom_site_fract_x
_atom_site_fract_y
_atom_site_fract_z
_atom_site_U_iso_or_equiv
_atom_site_adp_type
_atom_site_occupancy
_atom_site_symmetry_multiplicity
_atom_site_calc_flag
_atom_site_refinement_flags
Ni1 Ni 0.0000 0.00730(3) 0.2500 0.01922(17) Uani 1 2 d S
O1 O 0.03994(6) 0.09651(9) 0.34979(14) 0.0212(3) Uani 1 1 d .
N1 N 0.03686(7) -0.08212(11) 0.35556(17) 0.0188(4) Uani 1 1 d .
N2 N 0.05122(8) -0.40828(11) 0.34617(17) 0.0230(4) Uani 1 1 d .
C1 C 0.02140(8) -0.16780(13) 0.3059(2) 0.0190(5) Uani 1 1 d .
C2 C 0.04653(9) -0.24714(13) 0.3549(2) 0.0207(5) Uani 1 1 d .
H2A H 0.0785 -0.2466 0.4263 0.025 Uiso 1 1 calc R
C3 C 0.02526(9) -0.32684(13) 0.3004(2) 0.0201(5) Uani 1 1 d .
C4 C 0.07092(10) -0.46131(15) 0.2462(2) 0.0305(6) Uani 1 1 d .
H4A H 0.0423 -0.4595 0.1640 0.046 Uiso 1 1 calc R
H4B H 0.0766 -0.5224 0.2767 0.046 Uiso 1 1 calc R
H4C H 0.1071 -0.4374 0.2312 0.046 Uiso 1 1 calc R
C5 C 0.09377(10) -0.40505(15) 0.4676(2) 0.0326(6) Uani 1 1 d .
H5A H 0.0774 -0.3767 0.5362 0.049 Uiso 1 1 calc R
H5B H 0.1268 -0.3712 0.4537 0.049 Uiso 1 1 calc R
H5C H 0.1058 -0.4651 0.4951 0.049 Uiso 1 1 calc R
C6 C 0.06916(8) -0.07190(14) 0.4727(2) 0.0199(5) Uani 1 1 d .
H6A H 0.0774 -0.1228 0.5264 0.024 Uiso 1 1 calc R
C7 C 0.09277(9) 0.00946(13) 0.5256(2) 0.0194(5) Uani 1 1 d .
C8 C 0.08004(9) 0.08991(14) 0.4561(2) 0.0197(5) Uani 1 1 d .
C9 C 0.11404(9) 0.16558(13) 0.5048(2) 0.0200(5) Uani 1 1 d .
C10 C 0.15485(9) 0.15611(14) 0.6187(2) 0.0221(5) Uani 1 1 d .
H10A H 0.1765 0.2068 0.6511 0.026 Uiso 1 1 calc R
C11 C 0.16713(9) 0.07719(14) 0.6910(2) 0.0208(5) Uani 1 1 d .
C12 C 0.13487(9) 0.00526(14) 0.6435(2) 0.0205(5) Uani 1 1 d .
H12A H 0.1408 -0.0487 0.6907 0.025 Uiso 1 1 calc R
C13 C 0.10601(9) 0.25304(14) 0.4285(2) 0.0211(5) Uani 1 1 d .
C14 C 0.11452(10) 0.23830(14) 0.2872(2) 0.0253(5) Uani 1 1 d .
H14A H 0.1525 0.2133 0.2899 0.038 Uiso 1 1 calc R
H14B H 0.1111 0.2947 0.2403 0.038 Uiso 1 1 calc R
H14C H 0.0854 0.1975 0.2415 0.038 Uiso 1 1 calc R
C15 C 0.04590(9) 0.29007(14) 0.4253(2) 0.0271(5) Uani 1 1 d .
H15A H 0.0416 0.3030 0.5152 0.041 Uiso 1 1 calc R
H15B H 0.0173 0.2465 0.3858 0.041 Uiso 1 1 calc R
H15C H 0.0405 0.3443 0.3729 0.041 Uiso 1 1 calc R
C16 C 0.14917(10) 0.32275(14) 0.4921(2) 0.0262(5) Uani 1 1 d .
H16A H 0.1441 0.3347 0.5817 0.039 Uiso 1 1 calc R
H16B H 0.1430 0.3772 0.4402 0.039 Uiso 1 1 calc R
H16C H 0.1880 0.3011 0.4950 0.039 Uiso 1 1 calc R
C17 C 0.21749(9) 0.07393(14) 0.8087(2) 0.0237(5) Uani 1 1 d .
C18 C 0.27230(10) 0.09557(18) 0.7591(2) 0.0345(6) Uani 1 1 d .
H18A H 0.2774 0.0524 0.6924 0.052 Uiso 1 1 calc R
H18B H 0.3052 0.0933 0.8329 0.052 Uiso 1 1 calc R
H18C H 0.2692 0.1548 0.7205 0.052 Uiso 1 1 calc R
C19 C 0.20970(11) 0.14213(16) 0.9130(2) 0.0326(6) Uani 1 1 d .
H19A H 0.1751 0.1283 0.9456 0.049 Uiso 1 1 calc R
H19B H 0.2062 0.2011 0.8737 0.049 Uiso 1 1 calc R
H19C H 0.2428 0.1405 0.9862 0.049 Uiso 1 1 calc R
C20 C 0.22504(10) -0.01694(15) 0.8730(2) 0.0287(5) Uani 1 1 d .
H20A H 0.2325 -0.0605 0.8090 0.043 Uiso 1 1 calc R
H20B H 0.1902 -0.0331 0.9030 0.043 Uiso 1 1 calc R
H20C H 0.2573 -0.0156 0.9484 0.043 Uiso 1 1 calc R

loop_
_atom_site_aniso_label
_atom_site_aniso_U_11
_atom_site_aniso_U_22
_atom_site_aniso_U_33
_atom_site_aniso_U_23
_atom_site_aniso_U_13
_atom_site_aniso_U_12
Ni1 0.0191(3) 0.0150(3) 0.0222(3) 0.000 0.0011(2) 0.000
O1 0.0217(8) 0.0161(7) 0.0236(8) 0.0016(6) -0.0008(7) -0.0022(6)
N1 0.0190(9) 0.0142(9) 0.0230(10) -0.0018(8) 0.0041(8) -0.0038(7)
N2 0.0280(11) 0.0153(9) 0.0237(10) 0.0015(8) 0.0006(8) 0.0026(8)
C1 0.0193(11) 0.0173(11) 0.0208(11) -0.0003(9) 0.0053(8) -0.0005(8)
C2 0.0218(12) 0.0186(11) 0.0204(11) 0.0031(9) 0.0012(9) -0.0018(9)
C3 0.0229(12) 0.0169(11) 0.0210(11) 0.0024(9) 0.0055(9) 0.0010(9)
C4 0.0350(14) 0.0214(12) 0.0348(13) 0.0031(11) 0.0065(11) 0.0075(10)
C5 0.0383(15) 0.0227(12) 0.0311(13) 0.0062(11) -0.0060(11) 0.0024(11)
C6 0.0185(11) 0.0189(11) 0.0215(11) 0.0023(9) 0.0023(9) -0.0005(9)
C7 0.0191(11) 0.0153(10) 0.0239(11) 0.0012(9) 0.0046(9) -0.0021(9)
C8 0.0172(11) 0.0213(11) 0.0203(11) -0.0016(9) 0.0028(9) -0.0002(9)
C9 0.0206(11) 0.0178(11) 0.0223(11) -0.0005(9) 0.0060(9) -0.0013(9)
C10 0.0211(12) 0.0219(11) 0.0232(11) -0.0036(10) 0.0048(9) -0.0055(9)
C11 0.0205(11) 0.0236(11) 0.0179(11) 0.0013(9) 0.0029(9) -0.0022(9)
C12 0.0213(11) 0.0199(11) 0.0200(11) 0.0017(9) 0.0038(9) -0.0014(9)
C13 0.0226(12) 0.0164(11) 0.0243(11) -0.0016(9) 0.0048(9) -0.0018(9)
C14 0.0282(13) 0.0213(12) 0.0266(12) 0.0007(10) 0.0063(10) -0.0017(10)
C15 0.0270(13) 0.0193(12) 0.0348(13) -0.0005(10) 0.0061(10) 0.0012(10)
C16 0.0315(13) 0.0186(11) 0.0283(12) 0.0001(10) 0.0059(10) -0.0023(10)
C17 0.0229(12) 0.0256(12) 0.0208(11) 0.0004(10) 0.0003(9) -0.0061(9)
C18 0.0236(13) 0.0481(16) 0.0299(13) 0.0073(12) 0.0008(10) -0.0085(11)
C19 0.0379(15) 0.0334(13) 0.0240(12) -0.0030(11) 0.0004(11) -0.0071(11)
C20 0.0262(13) 0.0320(13) 0.0245(12) 0.0033(10) -0.0026(10) -0.0028(10)

loop_
_atom_type_symbol
_atom_type_description
_atom_type_scat_dispersion_real
_atom_type_scat_dispersion_imag
_atom_type_scat_source
C C 0.0181 0.0091 'International Tables Vol C Tables 4.2.6.8 and 6.1.1.4'
H H 0.0000 0.0000 'International Tables Vol C Tables 4.2.6.8 and 6.1.1.4'
N N 0.0311 0.0180 'International Tables Vol C Tables 4.2.6.8 and 6.1.1.4'
O O 0.0492 0.0322 'International Tables Vol C Tables 4.2.6.8 and 6.1.1.4'
Ni Ni -3.0029 0.5091 'International Tables Vol C Tables 4.2.6.8 and 6.1.1.4'

loop_
_geom_angle_atom_site_label_1
_geom_angle_atom_site_label_2
_geom_angle_atom_site_label_3
_geom_angle
_geom_angle_site_symmetry_1
_geom_angle_site_symmetry_3
O1 Ni1 O1 85.80(9) . 2
O1 Ni1 N1 176.77(7) . 2
O1 Ni1 N1 94.34(7) 2 2
O1 Ni1 N1 94.34(7) . .
O1 Ni1 N1 176.77(7) 2 .
N1 Ni1 N1 85.71(10) 2 .
C8 O1 Ni1 128.49(13) . .
C6 N1 C1 120.39(17) . .
C6 N1 Ni1 125.62(14) . .
C1 N1 Ni1 113.53(13) . .
C3 N2 C5 116.27(17) . .
C3 N2 C4 115.00(17) . .
C5 N2 C4 111.34(18) . .
C1 C1 C2 119.78(12) 2 .
C1 C1 N1 113.47(11) 2 .
C2 C1 N1 126.68(19) . .
C3 C2 C1 120.58(19) . .
C3 C2 H2A 119.7 . .
C1 C2 H2A 119.7 . .
C2 C3 N2 121.52(19) . .
C2 C3 C3 118.96(12) . 2
N2 C3 C3 119.48(11) . 2
N2 C4 H4A 109.5 . .
N2 C4 H4B 109.5 . .
H4A C4 H4B 109.5 . .
N2 C4 H4C 109.5 . .
H4A C4 H4C 109.5 . .
H4B C4 H4C 109.5 . .
N2 C5 H5A 109.5 . .
N2 C5 H5B 109.5 . .
H5A C5 H5B 109.5 . .
N2 C5 H5C 109.5 . .
H5A C5 H5C 109.5 . .
H5B C5 H5C 109.5 . .
N1 C6 C7 125.04(19) . .
N1 C6 H6A 117.5 . .
C7 C6 H6A 117.5 . .
C12 C7 C8 121.23(19) . .
C12 C7 C6 116.78(19) . .
C8 C7 C6 121.6(2) . .
O1 C8 C7 122.58(18) . .
O1 C8 C9 120.00(18) . .
C7 C8 C9 117.41(19) . .
C10 C9 C8 117.99(19) . .
C10 C9 C13 121.60(19) . .
C8 C9 C13 120.37(18) . .
C9 C10 C11 125.3(2) . .
C9 C10 H10A 117.3 . .
C11 C10 H10A 117.3 . .
C12 C11 C10 116.37(19) . .
C12 C11 C17 123.71(19) . .
C10 C11 C17 119.72(18) . .
C11 C12 C7 121.5(2) . .
C11 C12 H12A 119.2 . .
C7 C12 H12A 119.2 . .
C16 C13 C9 111.84(18) . .
C16 C13 C15 107.62(17) . .
C9 C13 C15 110.06(17) . .
C16 C13 C14 107.56(17) . .
C9 C13 C14 109.85(17) . .
C15 C13 C14 109.84(18) . .
C13 C14 H14A 109.5 . .
C13 C14 H14B 109.5 . .
H14A C14 H14B 109.5 . .
C13 C14 H14C 109.5 . .
H14A C14 H14C 109.5 . .
H14B C14 H14C 109.5 . .
C13 C15 H15A 109.5 . .
C13 C15 H15B 109.5 . .
H15A C15 H15B 109.5 . .
C13 C15 H15C 109.5 . .
H15A C15 H15C 109.5 . .
H15B C15 H15C 109.5 . .
C13 C16 H16A 109.5 . .
C13 C16 H16B 109.5 . .
H16A C16 H16B 109.5 . .
C13 C16 H16C 109.5 . .
H16A C16 H16C 109.5 . .
H16B C16 H16C 109.5 . .
C20 C17 C11 112.44(17) . .
C20 C17 C19 108.63(18) . .
C11 C17 C19 110.56(18) . .
C20 C17 C18 107.85(19) . .
C11 C17 C18 108.13(17) . .
C19 C17 C18 109.14(19) . .
C17 C18 H18A 109.5 . .
C17 C18 H18B 109.5 . .
H18A C18 H18B 109.5 . .
C17 C18 H18C 109.5 . .
H18A C18 H18C 109.5 . .
H18B C18 H18C 109.5 . .
C17 C19 H19A 109.5 . .
C17 C19 H19B 109.5 . .
H19A C19 H19B 109.5 . .
C17 C19 H19C 109.5 . .
H19A C19 H19C 109.5 . .
H19B C19 H19C 109.5 . .
C17 C20 H20A 109.5 . .
C17 C20 H20B 109.5 . .
H20A C20 H20B 109.5 . .
C17 C20 H20C 109.5 . .
H20A C20 H20C 109.5 . .
H20B C20 H20C 109.5 . .

loop_
_geom_bond_atom_site_label_1
_geom_bond_atom_site_label_2
_geom_bond_distance
_geom_bond_site_symmetry_2
Ni1 O1 1.8475(14) .
Ni1 O1 1.8475(14) 2
Ni1 N1 1.8504(17) 2
Ni1 N1 1.8504(17) .
O1 C8 1.310(2) .
N1 C6 1.310(3) .
N1 C1 1.419(2) .
N2 C3 1.420(3) .
N2 C5 1.450(3) .
N2 C4 1.466(3) .
C1 C1 1.383(4) 2
C1 C2 1.394(3) .
C2 C3 1.387(3) .
C2 H2A 0.9500 .
C3 C3 1.428(4) 2
C4 H4A 0.9800 .
C4 H4B 0.9800 .
C4 H4C 0.9800 .
C5 H5A 0.9800 .
C5 H5B 0.9800 .
C5 H5C 0.9800 .
C6 C7 1.420(3) .
C6 H6A 0.9500 .
C7 C12 1.419(3) .
C7 C8 1.419(3) .
C8 C9 1.438(3) .
C9 C10 1.378(3) .
C9 C13 1.537(3) .
C10 C11 1.412(3) .
C10 H10A 0.9500 .
C11 C12 1.369(3) .
C11 C17 1.532(3) .
C12 H12A 0.9500 .
C13 C16 1.530(3) .
C13 C15 1.540(3) .
C13 C14 1.540(3) .
C14 H14A 0.9800 .
C14 H14B 0.9800 .
C14 H14C 0.9800 .
C15 H15A 0.9800 .
C15 H15B 0.9800 .
C15 H15C 0.9800 .
C16 H16A 0.9800 .
C16 H16B 0.9800 .
C16 H16C 0.9800 .
C17 C20 1.526(3) .
C17 C19 1.538(3) .
C17 C18 1.541(3) .
C18 H18A 0.9800 .
C18 H18B 0.9800 .
C18 H18C 0.9800 .
C19 H19A 0.9800 .
C19 H19B 0.9800 .
C19 H19C 0.9800 .
C20 H20A 0.9800 .
C20 H20B 0.9800 .
C20 H20C 0.9800 .

loop_
_geom_torsion_atom_site_label_1
_geom_torsion_atom_site_label_2
_geom_torsion_atom_site_label_3
_geom_torsion_atom_site_label_4
_geom_torsion
_geom_torsion_site_symmetry_1
_geom_torsion_site_symmetry_4
O1 Ni1 O1 C8 177.4(2) 2 .
N1 Ni1 O1 C8 0.61(17) . .
O1 Ni1 N1 C6 12.75(17) . .
N1 Ni1 N1 C6 -170.5(2) 2 .
O1 Ni1 N1 C1 -175.07(13) . .
N1 Ni1 N1 C1 1.69(10) 2 .
C6 N1 C1 C1 167.8(2) . 2
Ni1 N1 C1 C1 -4.8(3) . 2
C6 N1 C1 C2 -15.3(3) . .
Ni1 N1 C1 C2 172.06(17) . .
C1 C1 C2 C3 -6.4(4) 2 .
N1 C1 C2 C3 176.88(19) . .
C1 C2 C3 N2 178.11(18) . .
C1 C2 C3 C3 -4.5(3) . 2
C5 N2 C3 C2 11.3(3) . .
C4 N2 C3 C2 -121.3(2) . .
C5 N2 C3 C3 -166.1(2) . 2
C4 N2 C3 C3 61.2(3) . 2
C1 N1 C6 C7 172.02(18) . .
Ni1 N1 C6 C7 -16.3(3) . .
N1 C6 C7 C12 -168.79(19) . .
N1 C6 C7 C8 3.9(3) . .
Ni1 O1 C8 C7 -11.2(3) . .
Ni1 O1 C8 C9 167.42(13) . .
C12 C7 C8 O1 -177.34(18) . .
C6 C7 C8 O1 10.3(3) . .
C12 C7 C8 C9 4.1(3) . .
C6 C7 C8 C9 -168.26(18) . .
O1 C8 C9 C10 178.51(18) . .
C7 C8 C9 C10 -2.9(3) . .
O1 C8 C9 C13 -3.6(3) . .
C7 C8 C9 C13 175.06(18) . .
C8 C9 C10 C11 1.4(3) . .
C13 C9 C10 C11 -176.49(19) . .
C9 C10 C11 C12 -1.0(3) . .
C9 C10 C11 C17 174.20(19) . .
C10 C11 C12 C7 2.1(3) . .
C17 C11 C12 C7 -172.88(19) . .
C8 C7 C12 C11 -3.8(3) . .
C6 C7 C12 C11 168.90(19) . .
C10 C9 C13 C16 1.9(3) . .
C8 C9 C13 C16 -175.93(18) . .
C10 C9 C13 C15 -117.7(2) . .
C8 C9 C13 C15 64.5(2) . .
C10 C9 C13 C14 121.3(2) . .
C8 C9 C13 C14 -56.6(2) . .
C12 C11 C17 C20 -4.0(3) . .
C10 C11 C17 C20 -178.82(18) . .
C12 C11 C17 C19 -125.6(2) . .
C10 C11 C17 C19 59.6(2) . .
C12 C11 C17 C18 114.9(2) . .
C10 C11 C17 C18 -59.9(3) . .
